data_1503881
loop_
_publ_author_name
'Lee, Min Hee'
'Lee, Soon W.'
'Kim, Sang Hoon'
'Kang, Chulhun'
'Kim, Jong Seung'

_publ_section_title
;
 Nanomolar Hg(II) detection using Nile blue chemodosimeter in biological
 media.
;
_journal_issue 10
_journal_name_full 'Organic letters'
_journal_page_first 2101
_journal_page_last 2104
_journal_paper_doi 10.1021/ol900542y
_journal_volume 11
_journal_year 2009
_chemical_formula_moiety 'C28 H27 N5 O, 2(Cl O4), O'
_chemical_formula_sum 'C28 H29 Cl2 N5 O10'
_chemical_formula_weight 666.46
_chemical_name_systematic
; 
 ? 
;
_space_group_IT_number 2
_symmetry_cell_setting triclinic
_symmetry_space_group_name_Hall '-P 1'
_symmetry_space_group_name_H-M 'P -1'
_atom_sites_solution_hydrogens geom
_atom_sites_solution_primary direct
_atom_sites_solution_secondary difmap
_audit_creation_method SHELXL-97
_cell_angle_alpha 77.485(3)
_cell_angle_beta 78.778(3)
_cell_angle_gamma 77.063(3)
_cell_formula_units_Z 2
_cell_length_a 8.4746(8)
_cell_length_b 11.9094(11)
_cell_length_c 16.0377(14)
_cell_measurement_reflns_used 3176
_cell_measurement_temperature 293(2)
_cell_measurement_theta_max 21.94
_cell_measurement_theta_min 2.63
_cell_volume 1521.8(2)
_computing_cell_refinement 'Bruker SMART'
_computing_data_collection 'Bruker SMART'
_computing_data_reduction 'Bruker SAINT'
_computing_molecular_graphics 'Bruker SHELXTL'
_computing_publication_material 'Bruker SHELXTL'
_computing_structure_refinement 'Bruker SHELXTL'
_computing_structure_solution 'Bruker SHELXTL'
_diffrn_ambient_temperature 293(2)
_diffrn_measured_fraction_theta_full 0.940
_diffrn_measured_fraction_theta_max 0.940
_diffrn_measurement_device_type 'CCD area detector'
_diffrn_measurement_method 'phi and omega scans'
_diffrn_radiation_monochromator graphite
_diffrn_radiation_source 'sealed tube'
_diffrn_radiation_type MoK\a
_diffrn_radiation_wavelength 0.71073
_diffrn_reflns_av_R_equivalents 0.1378
_diffrn_reflns_av_sigmaI/netI 0.1539
_diffrn_reflns_limit_h_max 11
_diffrn_reflns_limit_h_min -10
_diffrn_reflns_limit_k_max 15
_diffrn_reflns_limit_k_min -15
_diffrn_reflns_limit_l_max 20
_diffrn_reflns_limit_l_min -21
_diffrn_reflns_number 24587
_diffrn_reflns_theta_full 28.42
_diffrn_reflns_theta_max 28.42
_diffrn_reflns_theta_min 1.78
_exptl_absorpt_coefficient_mu 0.278
_exptl_absorpt_correction_T_max 0.9684
_exptl_absorpt_correction_T_min 0.8758
_exptl_absorpt_correction_type multi-scan
_exptl_crystal_colour purple
_exptl_crystal_density_diffrn 1.454
_exptl_crystal_density_method 'not measured'
_exptl_crystal_description block
_exptl_crystal_F_000 692
_exptl_crystal_size_max 0.49
_exptl_crystal_size_mid 0.27
_exptl_crystal_size_min 0.12
_refine_diff_density_max 0.585
_refine_diff_density_min -0.455
_refine_diff_density_rms 0.067
_refine_ls_extinction_method none
_refine_ls_goodness_of_fit_ref 0.784
_refine_ls_hydrogen_treatment mixed
_refine_ls_matrix_type full
_refine_ls_number_parameters 418
_refine_ls_number_reflns 7207
_refine_ls_number_restraints 0
_refine_ls_restrained_S_all 0.784
_refine_ls_R_factor_all 0.1684
_refine_ls_R_factor_gt 0.0685
_refine_ls_shift/su_max 0.000
_refine_ls_shift/su_mean 0.000
_refine_ls_structure_factor_coef Fsqd
_refine_ls_weighting_details 'calc w=1/[\s^2^(Fo^2^)+(0.1040P)^2^+0.0000P] where P=(Fo^2^+2Fc^2^)/3'
_refine_ls_weighting_scheme calc
_refine_ls_wR_factor_gt 0.1706
_refine_ls_wR_factor_ref 0.1994
_reflns_number_gt 2490
_reflns_number_total 7207
_reflns_threshold_expression >2sigma(I)
_cod_data_source_file ol900542y_si_002.cif
_cod_data_source_block ni-red
_cod_depositor_comments
;
The following automatic conversions were performed:

'_symmetry_cell_setting' value 'Triclinic' changed to 'triclinic'
according to /home/saulius/struct/CIF-dictionaries/cif_core.dic
dictionary named 'cif_core.dic' version 2.4.2 from 2011-04-26.

Automatic conversion script
Id: cif_fix_values 1715 2011-07-08 13:25:40Z adriana 
;
_cod_original_sg_symbol_H-M 'P-1   '
_cod_database_code 1503881

loop_
_symmetry_equiv_pos_as_xyz
'x, y, z'
'-x, -y, -z'

loop_
_atom_site_label
_atom_site_type_symbol
_atom_site_fract_x
_atom_site_fract_y
_atom_site_fract_z
_atom_site_U_iso_or_equiv
_atom_site_adp_type
_atom_site_occupancy
_atom_site_symmetry_multiplicity
_atom_site_calc_flag
_atom_site_refinement_flags
Cl1 Cl 0.64059(12) 0.66529(8) 0.00906(6) 0.0650(3) Uani 1 1 d .
Cl2 Cl 0.66793(18) 1.21784(14) 0.48764(8) 0.1048(5) Uani 1 1 d .
O1 O 0.9600(3) 0.80585(18) 0.10094(13) 0.0570(6) Uani 1 1 d .
O2 O 0.7599(5) 0.5627(3) 0.0215(2) 0.1264(12) Uani 1 1 d .
O3 O 0.6422(4) 0.7378(3) 0.0677(2) 0.1103(11) Uani 1 1 d .
O4 O 0.4839(4) 0.6358(3) 0.0228(2) 0.1119(11) Uani 1 1 d .
O5 O 0.6797(3) 0.7237(2) -0.07768(16) 0.0852(8) Uani 1 1 d .
O6 O 0.6105(8) 1.1082(4) 0.4888(4) 0.206(2) Uani 1 1 d .
O7 O 0.6629(11) 1.2155(6) 0.5645(4) 0.289(4) Uani 1 1 d .
O8 O 0.7447(11) 1.2206(8) 0.4145(5) 0.303(5) Uani 1 1 d .
O9 O 0.5317(11) 1.3038(6) 0.4584(6) 0.305(4) Uani 1 1 d .
O10 O 1.3357(8) 0.4385(6) -0.3949(4) 0.235(3) Uani 1 1 d .
N1 N 0.9600(4) 0.6110(3) -0.1971(2) 0.0666(9) Uani 1 1 d .
N2 N 1.2388(5) 0.5431(3) -0.2417(2) 0.0737(10) Uani 1 1 d .
N3 N 1.1738(3) 0.6849(2) -0.16786(17) 0.0559(7) Uani 1 1 d .
N4 N 0.7441(3) 0.9982(2) 0.02349(17) 0.0500(7) Uani 1 1 d .
N5 N 0.7270(4) 0.9040(3) 0.37275(19) 0.0725(9) Uani 1 1 d .
C1 C 0.9010(4) 0.5353(3) -0.2375(2) 0.0607(9) Uani 1 1 d .
C2 C 0.9334(6) 0.5438(4) -0.3255(3) 0.0870(13) Uani 1 1 d .
H2A H 0.9926 0.5986 -0.3598 0.104 Uiso 1 1 calc R
C3 C 0.8753(7) 0.4682(5) -0.3624(3) 0.0996(15) Uani 1 1 d .
H3A H 0.8965 0.4727 -0.4221 0.120 Uiso 1 1 calc R
C4 C 0.7896(6) 0.3893(4) -0.3136(4) 0.0903(14) Uani 1 1 d .
H4A H 0.7512 0.3400 -0.3394 0.108 Uiso 1 1 calc R
C5 C 0.7585(5) 0.3811(3) -0.2262(3) 0.0794(12) Uani 1 1 d .
H5A H 0.6998 0.3255 -0.1927 0.095 Uiso 1 1 calc R
C6 C 0.8132(5) 0.4542(3) -0.1866(3) 0.0677(10) Uani 1 1 d .
H6A H 0.7912 0.4488 -0.1269 0.081 Uiso 1 1 calc R
C7 C 1.1154(5) 0.6123(3) -0.2031(2) 0.0548(9) Uani 1 1 d .
C8 C 1.3964(5) 0.5648(4) -0.2338(3) 0.0890(13) Uani 1 1 d .
H8A H 1.4516 0.5987 -0.2893 0.107 Uiso 1 1 calc R
H8B H 1.4663 0.4932 -0.2104 0.107 Uiso 1 1 calc R
C9 C 1.3519(5) 0.6504(3) -0.1720(3) 0.0727(11) Uani 1 1 d .
H9A H 1.3814 0.6133 -0.1156 0.087 Uiso 1 1 calc R
H9B H 1.4051 0.7174 -0.1941 0.087 Uiso 1 1 calc R
C10 C 1.0707(4) 0.7691(3) -0.1198(2) 0.0494(8) Uani 1 1 d .
C11 C 0.9761(4) 0.8699(3) -0.1653(2) 0.0503(8) Uani 1 1 d .
C12 C 0.9872(5) 0.8929(3) -0.2564(2) 0.0603(9) Uani 1 1 d .
H12A H 1.0616 0.8438 -0.2897 0.072 Uiso 1 1 calc R
C13 C 0.8867(5) 0.9888(3) -0.2946(2) 0.0679(10) Uani 1 1 d .
H13A H 0.8932 1.0041 -0.3544 0.082 Uiso 1 1 calc R
C14 C 0.7750(5) 1.0641(3) -0.2464(2) 0.0655(9) Uani 1 1 d .
H14A H 0.7066 1.1278 -0.2741 0.079 Uiso 1 1 calc R
C15 C 0.7651(4) 1.0449(3) -0.1582(2) 0.0564(9) Uani 1 1 d .
H15A H 0.6912 1.0961 -0.1264 0.068 Uiso 1 1 calc R
C16 C 0.8655(4) 0.9487(3) -0.1164(2) 0.0486(8) Uani 1 1 d .
C17 C 0.8590(4) 0.9264(3) -0.02481(19) 0.0472(8) Uani 1 1 d .
C18 C 0.9608(4) 0.8300(3) 0.0135(2) 0.0496(8) Uani 1 1 d .
C19 C 1.0701(4) 0.7502(3) -0.0332(2) 0.0561(9) Uani 1 1 d .
H19A H 1.1395 0.6868 -0.0059 0.067 Uiso 1 1 calc R
C20 C 0.8446(4) 0.8738(3) 0.1505(2) 0.0496(8) Uani 1 1 d .
C21 C 0.7378(4) 0.9702(3) 0.1085(2) 0.0485(8) Uani 1 1 d .
C22 C 0.6178(4) 1.0398(3) 0.1624(2) 0.0547(8) Uani 1 1 d .
H22A H 0.5436 1.1019 0.1373 0.066 Uiso 1 1 calc R
C23 C 0.6112(4) 1.0164(3) 0.2486(2) 0.0572(9) Uani 1 1 d .
C24 C 0.7270(4) 0.9218(3) 0.2878(2) 0.0561(9) Uani 1 1 d .
C25 C 0.8425(4) 0.8482(3) 0.2366(2) 0.0575(9) Uani 1 1 d .
H25A H 0.9144 0.7844 0.2617 0.069 Uiso 1 1 calc R
C26 C 0.4818(4) 1.0893(3) 0.3053(2) 0.0713(10) Uani 1 1 d .
H26A H 0.4151 1.1490 0.2696 0.107 Uiso 1 1 calc R
H26B H 0.5343 1.1253 0.3376 0.107 Uiso 1 1 calc R
H26C H 0.4142 1.0397 0.3444 0.107 Uiso 1 1 calc R
C27 C 0.8390(5) 0.8134(4) 0.4222(2) 0.0818(12) Uani 1 1 d .
H27A H 0.8177 0.7369 0.4216 0.098 Uiso 1 1 calc R
H27B H 0.9511 0.8160 0.3948 0.098 Uiso 1 1 calc R
C28 C 0.8196(7) 0.8297(5) 0.5109(3) 0.138(2) Uani 1 1 d .
H28A H 0.8941 0.7692 0.5414 0.207 Uiso 1 1 calc R
H28B H 0.7092 0.8260 0.5384 0.207 Uiso 1 1 calc R
H28C H 0.8426 0.9048 0.5116 0.207 Uiso 1 1 calc R
HN1 H 0.908(4) 0.639(3) -0.158(2) 0.047(10) Uiso 1 1 d .
HN2 H 1.199(6) 0.509(4) -0.265(3) 0.093(17) Uiso 1 1 d .
HN5 H 0.640(6) 0.956(4) 0.404(3) 0.107(15) Uiso 1 1 d .

loop_
_atom_site_aniso_label
_atom_site_aniso_U_11
_atom_site_aniso_U_22
_atom_site_aniso_U_33
_atom_site_aniso_U_23
_atom_site_aniso_U_13
_atom_site_aniso_U_12
Cl1 0.0732(7) 0.0610(6) 0.0641(6) -0.0141(4) -0.0021(4) -0.0242(5)
Cl2 0.1197(11) 0.1333(11) 0.0600(7) -0.0210(7) -0.0120(7) -0.0193(9)
O1 0.0666(15) 0.0596(13) 0.0447(13) -0.0202(10) -0.0117(11) 0.0012(11)
O2 0.143(3) 0.087(2) 0.117(3) 0.0101(18) -0.015(2) 0.013(2)
O3 0.129(3) 0.131(2) 0.100(2) -0.061(2) 0.0095(19) -0.069(2)
O4 0.096(2) 0.165(3) 0.097(2) -0.035(2) 0.0093(17) -0.081(2)
O5 0.098(2) 0.0780(17) 0.0661(17) -0.0001(14) 0.0060(14) -0.0172(15)
O6 0.301(7) 0.144(4) 0.187(5) -0.065(4) -0.024(5) -0.050(4)
O7 0.524(13) 0.257(6) 0.124(4) -0.041(4) -0.145(6) -0.064(8)
O8 0.348(11) 0.365(10) 0.192(6) -0.135(7) 0.111(7) -0.112(9)
O9 0.305(9) 0.235(7) 0.328(10) 0.042(6) -0.151(8) 0.041(7)
O10 0.246(7) 0.263(6) 0.214(6) -0.147(5) 0.050(5) -0.061(5)
N1 0.066(2) 0.075(2) 0.069(2) -0.0453(18) 0.0034(17) -0.0140(17)
N2 0.079(3) 0.072(2) 0.074(2) -0.0382(19) -0.0083(19) -0.0011(19)
N3 0.0562(18) 0.0626(17) 0.0530(16) -0.0252(14) -0.0080(13) -0.0058(14)
N4 0.0542(17) 0.0449(14) 0.0540(17) -0.0165(13) -0.0103(13) -0.0065(13)
N5 0.072(2) 0.094(2) 0.0487(19) -0.0218(17) -0.0035(16) -0.0070(19)
C1 0.067(2) 0.056(2) 0.063(2) -0.0248(18) -0.0095(18) -0.0078(18)
C2 0.115(4) 0.091(3) 0.067(3) -0.027(2) -0.009(2) -0.036(3)
C3 0.135(4) 0.112(4) 0.064(3) -0.042(3) -0.012(3) -0.026(3)
C4 0.087(3) 0.078(3) 0.121(4) -0.056(3) -0.019(3) -0.007(2)
C5 0.077(3) 0.048(2) 0.113(4) -0.021(2) -0.016(3) -0.006(2)
C6 0.069(3) 0.057(2) 0.077(3) -0.014(2) -0.015(2) -0.0049(19)
C7 0.061(3) 0.060(2) 0.0425(18) -0.0151(16) -0.0043(17) -0.0052(19)
C8 0.070(3) 0.112(3) 0.083(3) -0.042(3) -0.006(2) 0.008(2)
C9 0.064(3) 0.074(2) 0.081(3) -0.029(2) -0.005(2) -0.007(2)
C10 0.057(2) 0.0497(19) 0.0463(19) -0.0185(15) -0.0050(15) -0.0123(16)
C11 0.056(2) 0.0527(19) 0.0498(19) -0.0150(16) -0.0120(16) -0.0182(17)
C12 0.082(3) 0.055(2) 0.051(2) -0.0124(17) -0.0139(19) -0.0222(19)
C13 0.093(3) 0.071(2) 0.050(2) -0.0092(19) -0.015(2) -0.034(2)
C14 0.083(3) 0.057(2) 0.062(2) -0.0072(18) -0.022(2) -0.0197(19)
C15 0.072(2) 0.0451(19) 0.058(2) -0.0062(16) -0.0204(18) -0.0175(17)
C16 0.054(2) 0.0477(18) 0.0494(19) -0.0132(15) -0.0071(15) -0.0173(16)
C17 0.057(2) 0.0459(18) 0.0455(18) -0.0153(15) -0.0105(16) -0.0149(16)
C18 0.057(2) 0.0522(19) 0.0435(18) -0.0138(15) -0.0114(16) -0.0107(17)
C19 0.063(2) 0.0502(19) 0.057(2) -0.0173(16) -0.0128(17) -0.0038(17)
C20 0.051(2) 0.057(2) 0.0456(19) -0.0213(16) -0.0060(15) -0.0101(16)
C21 0.0477(19) 0.0538(19) 0.049(2) -0.0165(16) -0.0104(15) -0.0104(16)
C22 0.051(2) 0.059(2) 0.058(2) -0.0230(17) -0.0063(16) -0.0092(16)
C23 0.052(2) 0.068(2) 0.057(2) -0.0283(18) -0.0063(17) -0.0101(18)
C24 0.056(2) 0.071(2) 0.047(2) -0.0218(17) -0.0052(16) -0.0144(18)
C25 0.054(2) 0.069(2) 0.049(2) -0.0161(17) -0.0054(16) -0.0080(17)
C26 0.061(2) 0.088(3) 0.067(2) -0.038(2) -0.0002(18) -0.005(2)
C27 0.086(3) 0.098(3) 0.059(2) -0.026(2) -0.010(2) -0.002(2)
C28 0.147(5) 0.175(5) 0.066(3) -0.029(3) -0.026(3) 0.041(4)

loop_
_atom_type_symbol
_atom_type_description
_atom_type_scat_dispersion_real
_atom_type_scat_dispersion_imag
_atom_type_scat_source
C C 0.0033 0.0016 'International Tables Vol C Tables 4.2.6.8 and 6.1.1.4'
H H 0.0000 0.0000 'International Tables Vol C Tables 4.2.6.8 and 6.1.1.4'
N N 0.0061 0.0033 'International Tables Vol C Tables 4.2.6.8 and 6.1.1.4'
O O 0.0106 0.0060 'International Tables Vol C Tables 4.2.6.8 and 6.1.1.4'
Cl Cl 0.1484 0.1585 'International Tables Vol C Tables 4.2.6.8 and 6.1.1.4'

loop_
_geom_angle_atom_site_label_1
_geom_angle_atom_site_label_2
_geom_angle_atom_site_label_3
_geom_angle
O2 Cl1 O3 110.3(2)
O2 Cl1 O4 109.6(2)
O3 Cl1 O4 108.85(19)
O2 Cl1 O5 107.06(19)
O3 Cl1 O5 110.34(18)
O4 Cl1 O5 110.66(19)
O7 Cl2 O8 150.4(7)
O7 Cl2 O9 108.5(6)
O8 Cl2 O9 92.8(6)
O7 Cl2 O6 101.8(4)
O8 Cl2 O6 94.1(4)
O9 Cl2 O6 100.2(5)
C20 O1 C18 118.1(2)
C7 N1 C1 122.9(3)
C7 N1 HN1 111(2)
C1 N1 HN1 123(2)
C7 N2 C8 112.3(3)
C7 N2 HN2 105(3)
C8 N2 HN2 142(3)
C7 N3 C10 123.2(3)
C7 N3 C9 110.7(3)
C10 N3 C9 125.2(3)
C21 N4 C17 116.5(3)
C24 N5 C27 126.3(3)
C24 N5 HN5 115(3)
C27 N5 HN5 118(3)
C2 C1 C6 120.9(3)
C2 C1 N1 120.0(4)
C6 C1 N1 119.1(3)
C1 C2 C3 118.4(4)
C1 C2 H2A 120.8
C3 C2 H2A 120.8
C4 C3 C2 121.2(4)
C4 C3 H3A 119.4
C2 C3 H3A 119.4
C3 C4 C5 120.1(4)
C3 C4 H4A 119.9
C5 C4 H4A 119.9
C4 C5 C6 120.9(4)
C4 C5 H5A 119.6
C6 C5 H5A 119.6
C1 C6 C5 118.6(4)
C1 C6 H6A 120.7
C5 C6 H6A 120.7
N1 C7 N2 126.4(4)
N1 C7 N3 124.0(3)
N2 C7 N3 109.5(4)
N2 C8 C9 103.2(3)
N2 C8 H8A 111.1
C9 C8 H8A 111.1
N2 C8 H8B 111.1
C9 C8 H8B 111.1
H8A C8 H8B 109.1
N3 C9 C8 102.5(3)
N3 C9 H9A 111.3
C8 C9 H9A 111.3
N3 C9 H9B 111.3
C8 C9 H9B 111.3
H9A C9 H9B 109.2
C19 C10 C11 123.2(3)
C19 C10 N3 118.3(3)
C11 C10 N3 118.5(3)
C12 C11 C16 119.3(3)
C12 C11 C10 122.6(3)
C16 C11 C10 118.0(3)
C13 C12 C11 118.9(3)
C13 C12 H12A 120.6
C11 C12 H12A 120.6
C12 C13 C14 121.7(3)
C12 C13 H13A 119.1
C14 C13 H13A 119.1
C15 C14 C13 120.3(4)
C15 C14 H14A 119.8
C13 C14 H14A 119.8
C14 C15 C16 120.1(3)
C14 C15 H15A 120.0
C16 C15 H15A 120.0
C15 C16 C11 119.6(3)
C15 C16 C17 121.5(3)
C11 C16 C17 118.8(3)
C18 C17 N4 121.7(3)
C18 C17 C16 119.3(3)
N4 C17 C16 119.0(3)
O1 C18 C17 121.3(3)
O1 C18 C19 115.7(3)
C17 C18 C19 123.1(3)
C10 C19 C18 117.4(3)
C10 C19 H19A 121.3
C18 C19 H19A 121.3
C25 C20 O1 117.7(3)
C25 C20 C21 123.6(3)
O1 C20 C21 118.6(3)
N4 C21 C20 123.6(3)
N4 C21 C22 119.2(3)
C20 C21 C22 117.2(3)
C23 C22 C21 120.9(3)
C23 C22 H22A 119.6
C21 C22 H22A 119.6
C22 C23 C24 119.9(3)
C22 C23 C26 120.4(3)
C24 C23 C26 119.7(3)
N5 C24 C25 119.9(3)
N5 C24 C23 119.6(3)
C25 C24 C23 120.5(3)
C20 C25 C24 117.8(3)
C20 C25 H25A 121.1
C24 C25 H25A 121.1
C23 C26 H26A 109.5
C23 C26 H26B 109.5
H26A C26 H26B 109.5
C23 C26 H26C 109.5
H26A C26 H26C 109.5
H26B C26 H26C 109.5
C28 C27 N5 111.5(3)
C28 C27 H27A 109.3
N5 C27 H27A 109.3
C28 C27 H27B 109.3
N5 C27 H27B 109.3
H27A C27 H27B 108.0
C27 C28 H28A 109.5
C27 C28 H28B 109.5
H28A C28 H28B 109.5
C27 C28 H28C 109.5
H28A C28 H28C 109.5
H28B C28 H28C 109.5

loop_
_geom_bond_atom_site_label_1
_geom_bond_atom_site_label_2
_geom_bond_distance
Cl1 O2 1.405(3)
Cl1 O3 1.412(3)
Cl1 O4 1.413(3)
Cl1 O5 1.426(3)
Cl2 O7 1.219(5)
Cl2 O8 1.223(6)
Cl2 O9 1.440(6)
Cl2 O6 1.488(5)
O1 C20 1.365(3)
O1 C18 1.368(3)
N1 C7 1.306(4)
N1 C1 1.437(4)
N1 HN1 0.78(3)
N2 C7 1.319(4)
N2 C8 1.449(6)
N2 HN2 0.77(4)
N3 C7 1.350(4)
N3 C10 1.430(4)
N3 C9 1.465(4)
N4 C21 1.324(4)
N4 C17 1.378(4)
N5 C24 1.333(4)
N5 C27 1.469(5)
N5 HN5 0.98(5)
C1 C2 1.370(5)
C1 C6 1.377(5)
C2 C3 1.395(6)
C2 H2A 0.9300
C3 C4 1.338(6)
C3 H3A 0.9300
C4 C5 1.360(6)
C4 H4A 0.9300
C5 C6 1.383(5)
C5 H5A 0.9300
C6 H6A 0.9300
C8 C9 1.512(5)
C8 H8A 0.9700
C8 H8B 0.9700
C9 H9A 0.9700
C9 H9B 0.9700
C10 C19 1.357(4)
C10 C11 1.426(4)
C11 C12 1.415(4)
C11 C16 1.419(4)
C12 C13 1.368(5)
C12 H12A 0.9300
C13 C14 1.390(5)
C13 H13A 0.9300
C14 C15 1.371(5)
C14 H14A 0.9300
C15 C16 1.393(4)
C15 H15A 0.9300
C16 C17 1.427(4)
C17 C18 1.378(4)
C18 C19 1.402(4)
C19 H19A 0.9300
C20 C25 1.345(4)
C20 C21 1.424(4)
C21 C22 1.436(4)
C22 C23 1.343(4)
C22 H22A 0.9300
C23 C24 1.438(5)
C23 C26 1.519(4)
C24 C25 1.420(4)
C25 H25A 0.9300
C26 H26A 0.9600
C26 H26B 0.9600
C26 H26C 0.9600
C27 C28 1.451(5)
C27 H27A 0.9700
C27 H27B 0.9700
C28 H28A 0.9600
C28 H28B 0.9600
C28 H28C 0.9600
